data_4033791
loop_
_publ_author_name
'Przypis, Lukasz'
'Walczak, Krzysztof Zdzislaw'

_publ_section_title
;
 Copper(II)-Catalyzed Iodinations of Carbazoles: Access to Functionalized
 Carbazoles.
;
_journal_issue 4
_journal_name_full 'The Journal of organic chemistry'
_journal_page_first 2287
_journal_page_last 2296
_journal_paper_doi 10.1021/acs.joc.8b02821
_journal_volume 84
_journal_year 2019
_chemical_formula_sum 'C22 H23 B2 Cu F8.67 N5'
_chemical_formula_weight 607.28
_space_group_crystal_system orthorhombic
_space_group_IT_number 30
_space_group_name_Hall 'P 2 -2bc'
_space_group_name_H-M_alt 'P n c 2'
_atom_sites_solution_hydrogens geom
_audit_creation_method SHELXL-2014/7
_cell_angle_alpha 90
_cell_angle_beta 90
_cell_angle_gamma 90
_cell_formula_units_Z 6
_cell_length_a 24.3624(4)
_cell_length_b 9.69960(10)
_cell_length_c 17.2506(3)
_cell_measurement_temperature 290(2)
_cell_volume 4076.41(11)
_computing_structure_refinement 'SHELXL-2014/7 (Sheldrick, 2014)'
_diffrn_ambient_temperature 290(2)
_diffrn_measured_fraction_theta_full 0.997
_diffrn_measured_fraction_theta_max 0.998
_diffrn_radiation_type MoK\a
_diffrn_radiation_wavelength 0.71073
_diffrn_reflns_av_R_equivalents 0.0332
_diffrn_reflns_av_unetI/netI 0.0173
_diffrn_reflns_Laue_measured_fraction_full 0.997
_diffrn_reflns_Laue_measured_fraction_max 0.998
_diffrn_reflns_limit_h_max 30
_diffrn_reflns_limit_h_min -30
_diffrn_reflns_limit_k_max 12
_diffrn_reflns_limit_k_min -9
_diffrn_reflns_limit_l_max 21
_diffrn_reflns_limit_l_min -21
_diffrn_reflns_number 66678
_diffrn_reflns_point_group_measured_fraction_full 0.997
_diffrn_reflns_point_group_measured_fraction_max 0.997
_diffrn_reflns_theta_full 25.242
_diffrn_reflns_theta_max 26.370
_diffrn_reflns_theta_min 2.933
_exptl_absorpt_coefficient_mu 0.884
_exptl_crystal_density_diffrn 1.484
_exptl_crystal_F_000 1842
_refine_diff_density_max 0.655
_refine_diff_density_min -0.494
_refine_diff_density_rms 0.064
_refine_ls_abs_structure_details
;
 Flack x determined using 3378 quotients [(I+)-(I-)]/[(I+)+(I-)]
 (Parsons, Flack and Wagner, Acta Cryst. B69 (2013) 249-259).
;
_refine_ls_abs_structure_Flack 0.002(4)
_refine_ls_extinction_method none
_refine_ls_goodness_of_fit_ref 1.045
_refine_ls_hydrogen_treatment constr
_refine_ls_matrix_type full
_refine_ls_number_parameters 528
_refine_ls_number_reflns 8325
_refine_ls_number_restraints 1
_refine_ls_restrained_S_all 1.045
_refine_ls_R_factor_all 0.0507
_refine_ls_R_factor_gt 0.0466
_refine_ls_shift/su_max 0.396
_refine_ls_shift/su_mean 0.003
_refine_ls_structure_factor_coef Fsqd
_refine_ls_weighting_details 'w=1/[\s^2^(Fo^2^)+(0.1032P)^2^+0.6804P] where P=(Fo^2^+2Fc^2^)/3'
_refine_ls_weighting_scheme calc
_refine_ls_wR_factor_gt 0.1337
_refine_ls_wR_factor_ref 0.1393
_reflns_Friedel_coverage 0.928
_reflns_Friedel_fraction_full 0.996
_reflns_Friedel_fraction_max 0.997
_reflns_number_gt 7657
_reflns_number_total 8325
_reflns_threshold_expression 'I > 2\s(I)'
_cod_data_source_file jo8b02821_si_001.cif
_cod_data_source_block shelx
_cod_database_code 4033791
_shelx_shelxl_version_number 2014/7
_shelx_space_group_comment
;
The symmetry employed for this shelxl refinement is uniquely defined
by the following loop, which should always be used as a source of
symmetry information in preference to the above space-group names.
They are only intended as comments.
;

loop_
_space_group_symop_operation_xyz
'x, y, z'
'-x, -y, z'
'x, -y+1/2, z+1/2'
'-x, y+1/2, z+1/2'

loop_
_atom_site_label
_atom_site_type_symbol
_atom_site_fract_x
_atom_site_fract_y
_atom_site_fract_z
_atom_site_U_iso_or_equiv
_atom_site_adp_type
_atom_site_occupancy
_atom_site_site_symmetry_order
_atom_site_calc_flag
_atom_site_refinement_flags_posn
_atom_site_refinement_flags_adp
_atom_site_refinement_flags_occupancy
Cu1 Cu 1.0000 1.0000 0.83686(5) 0.0478(2) Uani 1 2 d S T P
Cu2 Cu 0.32937(2) 0.84644(5) 0.00275(4) 0.04587(17) Uani 1 1 d . . .
N11 N 1.04459(19) 0.8257(5) 0.8444(3) 0.0581(10) Uani 1 1 d . . .
C12 C 1.0771(3) 0.8014(8) 0.9039(5) 0.0772(18) Uani 1 1 d . . .
H12 H 1.0789 0.8682 0.9426 0.093 Uiso 1 1 calc R U .
C13 C 1.1081(4) 0.6871(11) 0.9133(9) 0.118(4) Uani 1 1 d . . .
H13 H 1.1319 0.6768 0.9551 0.141 Uiso 1 1 calc R U .
C14 C 1.1026(4) 0.5868(11) 0.8574(10) 0.128(5) Uani 1 1 d . . .
H14 H 1.1218 0.5044 0.8625 0.153 Uiso 1 1 calc R U .
C15 C 1.0692(4) 0.6066(8) 0.7944(8) 0.105(3) Uani 1 1 d . . .
H15 H 1.0657 0.5393 0.7563 0.126 Uiso 1 1 calc R U .
C16 C 1.0410(3) 0.7292(6) 0.7893(5) 0.0709(15) Uani 1 1 d . . .
H16 H 1.0189 0.7454 0.7464 0.085 Uiso 1 1 calc R U .
N21 N 0.93117(17) 0.8895(4) 0.8542(2) 0.0486(9) Uani 1 1 d . . .
C22 C 0.9244(3) 0.8217(6) 0.9210(3) 0.0592(13) Uani 1 1 d . . .
H22 H 0.9536 0.8178 0.9557 0.071 Uiso 1 1 calc R U .
C23 C 0.8762(3) 0.7579(7) 0.9402(4) 0.0714(17) Uani 1 1 d . . .
H23 H 0.8725 0.7130 0.9875 0.086 Uiso 1 1 calc R U .
C24 C 0.8340(3) 0.7614(7) 0.8893(5) 0.0746(19) Uani 1 1 d . . .
H24 H 0.8008 0.7190 0.9010 0.090 Uiso 1 1 calc R U .
C25 C 0.8411(3) 0.8280(7) 0.8205(4) 0.0690(16) Uani 1 1 d . . .
H25 H 0.8126 0.8316 0.7847 0.083 Uiso 1 1 calc R U .
C26 C 0.8900(2) 0.8893(6) 0.8043(3) 0.0598(12) Uani 1 1 d . . .
H26 H 0.8946 0.9324 0.7566 0.072 Uiso 1 1 calc R U .
N31 N 0.26121(17) 0.9311(4) 0.0484(3) 0.0488(9) Uani 1 1 d . . .
C32 C 0.2588(2) 1.0677(6) 0.0643(4) 0.0648(15) Uani 1 1 d . . .
H32 H 0.2899 1.1213 0.0558 0.078 Uiso 1 1 calc R U .
C33 C 0.2136(3) 1.1284(7) 0.0915(5) 0.0778(19) Uani 1 1 d . . .
H33 H 0.2134 1.2229 0.1004 0.093 Uiso 1 1 calc R U .
C34 C 0.1673(2) 1.0518(8) 0.1064(4) 0.0690(16) Uani 1 1 d . . .
H34 H 0.1359 1.0928 0.1267 0.083 Uiso 1 1 calc R U .
C35 C 0.1686(2) 0.9152(7) 0.0908(4) 0.0600(14) Uani 1 1 d . . .
H35 H 0.1378 0.8606 0.0994 0.072 Uiso 1 1 calc R U .
C36 C 0.2170(2) 0.8572(5) 0.0617(3) 0.0495(10) Uani 1 1 d . . .
H36 H 0.2179 0.7631 0.0513 0.059 Uiso 1 1 calc R U .
N41 N 0.37521(17) 0.9432(5) 0.0836(3) 0.0528(9) Uani 1 1 d . . .
C42 C 0.4114(3) 1.0431(7) 0.0619(4) 0.0639(13) Uani 1 1 d . . .
H42 H 0.4170 1.0598 0.0095 0.077 Uiso 1 1 calc R U .
C43 C 0.4393(3) 1.1185(8) 0.1146(6) 0.087(2) Uani 1 1 d . . .
H43 H 0.4646 1.1844 0.0986 0.104 Uiso 1 1 calc R U .
C44 C 0.4301(4) 1.0975(11) 0.1896(6) 0.107(3) Uani 1 1 d . . .
H44 H 0.4478 1.1519 0.2263 0.129 Uiso 1 1 calc R U .
C45 C 0.3952(4) 0.9969(10) 0.2128(5) 0.097(3) Uani 1 1 d . . .
H45 H 0.3901 0.9789 0.2653 0.117 Uiso 1 1 calc R U .
C46 C 0.3677(3) 0.9227(8) 0.1581(4) 0.0711(16) Uani 1 1 d . . .
H46 H 0.3429 0.8555 0.1740 0.085 Uiso 1 1 calc R U .
N51 N 0.28519(18) 0.7736(5) -0.0874(3) 0.0523(9) Uani 1 1 d . . .
C52 C 0.2571(3) 0.8586(7) -0.1333(4) 0.0691(16) Uani 1 1 d . . .
H52 H 0.2548 0.9515 -0.1202 0.083 Uiso 1 1 calc R U .
C53 C 0.2316(3) 0.8133(10) -0.1989(5) 0.088(2) Uani 1 1 d . . .
H53 H 0.2128 0.8751 -0.2303 0.106 Uiso 1 1 calc R U .
C54 C 0.2338(4) 0.6792(11) -0.2181(4) 0.091(2) Uani 1 1 d . . .
H54 H 0.2165 0.6473 -0.2627 0.109 Uiso 1 1 calc R U .
C55 C 0.2620(3) 0.5901(8) -0.1709(4) 0.0792(18) Uani 1 1 d . . .
H55 H 0.2640 0.4968 -0.1829 0.095 Uiso 1 1 calc R U .
C56 C 0.2870(3) 0.6403(6) -0.1065(4) 0.0608(13) Uani 1 1 d . . .
H56 H 0.3061 0.5797 -0.0746 0.073 Uiso 1 1 calc R U .
N61 N 0.39842(18) 0.8010(4) -0.0560(3) 0.0502(9) Uani 1 1 d . . .
C62 C 0.4062(3) 0.8580(8) -0.1251(4) 0.0727(17) Uani 1 1 d . . .
H62 H 0.3780 0.9085 -0.1479 0.087 Uiso 1 1 calc R U .
C63 C 0.4553(4) 0.8431(11) -0.1633(5) 0.104(3) Uani 1 1 d . . .
H63 H 0.4597 0.8830 -0.2119 0.124 Uiso 1 1 calc R U .
C64 C 0.4961(4) 0.7739(14) -0.1325(5) 0.106(4) Uani 1 1 d . . .
H64 H 0.5297 0.7673 -0.1580 0.128 Uiso 1 1 calc R U .
C65 C 0.4882(3) 0.7092(10) -0.0594(6) 0.089(2) Uani 1 1 d . . .
H65 H 0.5157 0.6571 -0.0362 0.107 Uiso 1 1 calc R U .
C66 C 0.4379(2) 0.7272(7) -0.0246(4) 0.0621(13) Uani 1 1 d . . .
H66 H 0.4316 0.6855 0.0231 0.075 Uiso 1 1 calc R U .
N89 N 0.32614(19) 0.6494(5) 0.0734(3) 0.0553(11) Uani 1 1 d . . .
C88 C 0.3342(4) 0.4124(9) 0.1405(8) 0.107(4) Uani 1 1 d . . .
H88A H 0.3071 0.3508 0.1195 0.160 Uiso 1 1 calc R U .
H88B H 0.3285 0.4218 0.1953 0.160 Uiso 1 1 calc R U .
H88C H 0.3702 0.3759 0.1310 0.160 Uiso 1 1 calc R U .
C89 C 0.3291(2) 0.5474(6) 0.1034(4) 0.0574(13) Uani 1 1 d . . .
N99 N 1.0000 1.0000 0.7077(4) 0.0585(16) Uani 1 2 d S T P
C98 C 1.0000 1.0000 0.5606(8) 0.197(16) Uani 1 2 d S T P
H98A H 1.0364 0.9816 0.5420 0.296 Uiso 0.5 1 calc R U P
H98B H 0.9881 1.0884 0.5420 0.296 Uiso 0.5 1 calc R U P
H98C H 0.9755 0.9300 0.5420 0.296 Uiso 0.5 1 calc R U P
C99 C 1.0000 1.0000 0.6449(5) 0.068(2) Uani 1 2 d S T P
B1 B 0.5000 1.0000 0.6414(9) 0.200(19) Uani 1 2 d S T P
F11 F 0.5365(5) 0.9306(10) 0.6979(6) 0.183(4) Uani 1 1 d . . .
F12 F 0.5377(6) 0.9631(11) 0.5778(6) 0.196(5) Uani 1 1 d . . .
F13 F 0.5292(6) 1.1253(11) 0.6484(6) 0.188(4) Uani 1 1 d . . .
B2 B 0.3345(3) 1.2342(9) -0.1149(6) 0.075(2) Uani 1 1 d . . .
F21 F 0.3765(3) 1.263(3) -0.1465(13) 0.386(14) Uani 1 1 d . . .
F22 F 0.3372(4) 1.1096(8) -0.0813(5) 0.140(3) Uani 1 1 d . . .
F23 F 0.2950(3) 1.2383(10) -0.1715(6) 0.166(3) Uani 1 1 d . . .
F24 F 0.3205(8) 1.3198(9) -0.0665(9) 0.305(12) Uani 1 1 d . . .
B3 B 0.8378(3) 0.9987(6) 0.6101(4) 0.0525(13) Uani 1 1 d . . .
F31 F 0.87335(18) 0.8889(4) 0.6134(3) 0.0801(11) Uani 1 1 d . . .
F32 F 0.8633(3) 1.1133(5) 0.6390(5) 0.139(3) Uani 1 1 d . . .
F33 F 0.8186(3) 1.0171(6) 0.5371(3) 0.1022(16) Uani 1 1 d . . .
F34 F 0.7939(2) 0.9669(7) 0.6563(3) 0.1033(15) Uani 1 1 d . . .
B4 B 1.0000 0.5000 0.5943(7) 0.085(4) Uani 1 2 d S T P
F41 F 0.9723(5) 0.443(2) 0.5457(13) 0.337(13) Uani 1 1 d . . .
F42 F 0.9667(3) 0.5786(13) 0.6348(7) 0.195(5) Uani 1 1 d . . .

loop_
_atom_site_aniso_label
_atom_site_aniso_U_11
_atom_site_aniso_U_22
_atom_site_aniso_U_33
_atom_site_aniso_U_23
_atom_site_aniso_U_13
_atom_site_aniso_U_12
Cu1 0.0441(4) 0.0494(4) 0.0500(4) 0.000 0.000 0.0030(3)
Cu2 0.0429(3) 0.0483(3) 0.0464(3) -0.0039(3) -0.0010(3) 0.0014(2)
N11 0.049(2) 0.056(2) 0.070(3) 0.001(2) -0.005(2) 0.0026(17)
C12 0.071(4) 0.077(4) 0.084(4) 0.020(3) -0.020(3) 0.011(3)
C13 0.084(6) 0.086(6) 0.183(12) 0.043(7) -0.029(6) 0.009(5)
C14 0.085(6) 0.077(5) 0.221(15) 0.060(8) 0.011(7) 0.027(4)
C15 0.099(6) 0.060(4) 0.155(9) -0.015(5) 0.006(6) 0.014(4)
C16 0.069(4) 0.057(3) 0.087(4) -0.006(3) -0.009(3) 0.008(3)
N21 0.047(2) 0.051(2) 0.047(2) 0.0054(17) 0.0017(16) 0.0014(17)
C22 0.066(3) 0.057(3) 0.054(3) 0.010(2) 0.002(2) 0.004(2)
C23 0.086(4) 0.063(3) 0.066(3) 0.013(3) 0.027(3) 0.004(3)
C24 0.062(4) 0.060(3) 0.101(5) 0.006(3) 0.024(3) 0.002(3)
C25 0.050(3) 0.079(4) 0.078(4) 0.002(3) -0.005(3) -0.004(3)
C26 0.053(3) 0.074(3) 0.052(3) 0.014(2) -0.001(2) -0.003(3)
N31 0.046(2) 0.0429(19) 0.057(2) -0.0049(17) -0.0027(17) 0.0016(16)
C32 0.049(3) 0.047(3) 0.098(4) -0.008(3) -0.001(3) 0.002(2)
C33 0.068(4) 0.050(3) 0.114(6) -0.012(3) -0.002(4) 0.017(3)
C34 0.047(3) 0.079(4) 0.081(4) 0.003(3) 0.001(3) 0.019(3)
C35 0.042(3) 0.075(4) 0.063(3) 0.006(3) -0.001(2) 0.003(2)
C36 0.045(2) 0.048(2) 0.056(3) 0.004(2) -0.0032(19) 0.0009(19)
N41 0.042(2) 0.056(2) 0.060(2) -0.0092(19) 0.0027(17) -0.0015(18)
C42 0.057(3) 0.059(3) 0.075(4) -0.006(3) 0.005(3) -0.009(2)
C43 0.082(5) 0.072(4) 0.105(6) -0.028(4) 0.004(4) -0.023(4)
C44 0.104(6) 0.109(6) 0.110(7) -0.050(6) -0.019(5) -0.025(5)
C45 0.108(7) 0.117(7) 0.067(4) -0.031(4) -0.004(4) -0.014(5)
C46 0.070(4) 0.088(4) 0.056(3) -0.010(3) 0.002(3) -0.013(3)
N51 0.054(2) 0.055(2) 0.048(2) -0.0028(18) -0.0073(17) 0.0062(18)
C52 0.074(4) 0.067(3) 0.066(3) 0.011(3) -0.010(3) 0.012(3)
C53 0.081(5) 0.119(6) 0.064(4) 0.015(4) -0.023(3) 0.017(4)
C54 0.092(5) 0.131(7) 0.050(3) -0.012(4) -0.021(3) -0.007(5)
C55 0.097(5) 0.078(4) 0.063(4) -0.020(3) -0.009(3) -0.004(4)
C56 0.071(3) 0.055(3) 0.057(3) -0.007(2) -0.011(3) 0.006(2)
N61 0.052(2) 0.051(2) 0.048(2) -0.0013(18) 0.0067(17) 0.0002(18)
C62 0.086(5) 0.080(4) 0.052(3) 0.014(3) 0.013(3) -0.003(3)
C63 0.094(6) 0.154(9) 0.063(4) 0.006(5) 0.030(4) -0.018(5)
C64 0.072(5) 0.168(10) 0.079(5) -0.040(6) 0.036(4) -0.019(5)
C65 0.059(4) 0.111(6) 0.097(5) -0.016(5) 0.008(4) 0.018(4)
C66 0.053(3) 0.075(4) 0.058(3) 0.005(3) 0.007(2) 0.011(3)
N89 0.054(3) 0.053(3) 0.059(3) 0.0102(19) -0.0022(18) -0.0015(17)
C88 0.087(5) 0.071(5) 0.162(10) 0.055(6) -0.015(5) -0.001(4)
C89 0.049(3) 0.053(3) 0.070(3) 0.005(3) -0.004(2) -0.004(2)
N99 0.049(3) 0.080(4) 0.047(4) 0.000 0.000 0.000(3)
C98 0.087(10) 0.45(5) 0.049(6) 0.000 0.000 -0.030(15)
C99 0.048(4) 0.106(7) 0.051(5) 0.000 0.000 -0.011(4)
B1 0.48(6) 0.077(10) 0.043(6) 0.000 0.000 -0.011(18)
F11 0.205(10) 0.166(7) 0.178(8) 0.038(7) 0.079(8) 0.074(8)
F12 0.285(15) 0.168(8) 0.134(7) 0.012(6) 0.036(8) -0.007(9)
F13 0.285(14) 0.156(8) 0.124(6) 0.019(5) -0.021(8) -0.003(8)
B2 0.050(3) 0.064(4) 0.111(6) 0.021(4) -0.002(3) 0.001(3)
F21 0.077(5) 0.65(3) 0.44(3) 0.35(3) 0.037(9) -0.023(11)
F22 0.201(8) 0.091(4) 0.129(5) 0.026(4) 0.004(5) 0.027(4)
F23 0.124(5) 0.176(7) 0.198(8) -0.007(7) -0.046(5) 0.029(5)
F24 0.60(3) 0.083(5) 0.228(14) -0.042(7) -0.153(17) 0.071(9)
B3 0.055(3) 0.046(3) 0.056(3) -0.005(2) 0.008(3) 0.006(2)
F31 0.082(3) 0.070(2) 0.088(3) -0.0177(19) -0.012(2) 0.0227(19)
F32 0.136(5) 0.061(2) 0.220(8) -0.017(4) -0.035(5) -0.027(3)
F33 0.125(4) 0.119(4) 0.063(2) 0.013(2) 0.000(2) 0.031(3)
F34 0.096(3) 0.131(4) 0.082(3) -0.002(3) 0.028(3) 0.003(3)
B4 0.032(4) 0.153(13) 0.071(7) 0.000 0.000 0.008(5)
F41 0.175(11) 0.38(2) 0.45(3) -0.29(2) -0.153(14) 0.080(12)
F42 0.120(6) 0.267(11) 0.199(10) -0.062(9) 0.010(6) 0.077(7)

loop_
_atom_type_symbol
_atom_type_description
_atom_type_scat_dispersion_real
_atom_type_scat_dispersion_imag
_atom_type_scat_source
C C 0.0033 0.0016 'International Tables Vol C Tables 4.2.6.8 and 6.1.1.4'
H H 0.0000 0.0000 'International Tables Vol C Tables 4.2.6.8 and 6.1.1.4'
B B 0.0013 0.0007 'International Tables Vol C Tables 4.2.6.8 and 6.1.1.4'
N N 0.0061 0.0033 'International Tables Vol C Tables 4.2.6.8 and 6.1.1.4'
F F 0.0171 0.0103 'International Tables Vol C Tables 4.2.6.8 and 6.1.1.4'
Cu Cu 0.3201 1.2651 'International Tables Vol C Tables 4.2.6.8 and 6.1.1.4'

loop_
_geom_angle_atom_site_label_1
_geom_angle_atom_site_label_2
_geom_angle_atom_site_label_3
_geom_angle
_geom_angle_site_symmetry_1
_geom_angle_site_symmetry_3
N21 Cu1 N21 162.9(2) 2_775 .
N21 Cu1 N11 89.57(18) 2_775 2_775
N21 Cu1 N11 89.33(18) . 2_775
N21 Cu1 N11 89.32(18) 2_775 .
N21 Cu1 N11 89.58(18) . .
N11 Cu1 N11 172.6(3) 2_775 .
N21 Cu1 N99 98.53(12) 2_775 .
N21 Cu1 N99 98.53(12) . .
N11 Cu1 N99 93.71(16) 2_775 .
N11 Cu1 N99 93.71(16) . .
N31 Cu2 N61 167.36(18) . .
N31 Cu2 N51 90.25(17) . .
N61 Cu2 N51 88.92(18) . .
N31 Cu2 N41 89.78(17) . .
N61 Cu2 N41 89.28(18) . .
N51 Cu2 N41 171.9(2) . .
N31 Cu2 N89 96.01(18) . .
N61 Cu2 N89 96.62(18) . .
N51 Cu2 N89 95.76(19) . .
N41 Cu2 N89 92.30(19) . .
C12 N11 C16 117.9(6) . .
C12 N11 Cu1 121.6(5) . .
C16 N11 Cu1 120.5(4) . .
N11 C12 C13 125.1(9) . .
N11 C12 H12 117.4 . .
C13 C12 H12 117.4 . .
C12 C13 C14 116.2(10) . .
C12 C13 H13 121.9 . .
C14 C13 H13 121.9 . .
C15 C14 C13 120.9(8) . .
C15 C14 H14 119.5 . .
C13 C14 H14 119.5 . .
C14 C15 C16 117.8(10) . .
C14 C15 H15 121.1 . .
C16 C15 H15 121.1 . .
N11 C16 C15 121.9(8) . .
N11 C16 H16 119.1 . .
C15 C16 H16 119.1 . .
C26 N21 C22 117.8(5) . .
C26 N21 Cu1 122.4(4) . .
C22 N21 Cu1 119.5(4) . .
N21 C22 C23 122.5(6) . .
N21 C22 H22 118.8 . .
C23 C22 H22 118.8 . .
C24 C23 C22 118.9(6) . .
C24 C23 H23 120.5 . .
C22 C23 H23 120.5 . .
C23 C24 C25 118.8(6) . .
C23 C24 H24 120.6 . .
C25 C24 H24 120.6 . .
C26 C25 C24 119.8(6) . .
C26 C25 H25 120.1 . .
C24 C25 H25 120.1 . .
N21 C26 C25 122.1(6) . .
N21 C26 H26 118.9 . .
C25 C26 H26 118.9 . .
C36 N31 C32 117.6(5) . .
C36 N31 Cu2 121.4(3) . .
C32 N31 Cu2 120.9(4) . .
C33 C32 N31 122.6(6) . .
C33 C32 H32 118.7 . .
N31 C32 H32 118.7 . .
C32 C33 C34 120.3(6) . .
C32 C33 H33 119.8 . .
C34 C33 H33 119.8 . .
C35 C34 C33 118.2(5) . .
C35 C34 H34 120.9 . .
C33 C34 H34 120.9 . .
C34 C35 C36 119.0(5) . .
C34 C35 H35 120.5 . .
C36 C35 H35 120.5 . .
N31 C36 C35 122.2(5) . .
N31 C36 H36 118.9 . .
C35 C36 H36 118.9 . .
C46 N41 C42 117.8(5) . .
C46 N41 Cu2 121.9(4) . .
C42 N41 Cu2 120.0(4) . .
C43 C42 N41 121.8(7) . .
C43 C42 H42 119.1 . .
N41 C42 H42 119.1 . .
C44 C43 C42 119.2(8) . .
C44 C43 H43 120.4 . .
C42 C43 H43 120.4 . .
C43 C44 C45 120.2(7) . .
C43 C44 H44 119.9 . .
C45 C44 H44 119.9 . .
C44 C45 C46 119.0(8) . .
C44 C45 H45 120.5 . .
C46 C45 H45 120.5 . .
N41 C46 C45 122.0(7) . .
N41 C46 H46 119.0 . .
C45 C46 H46 119.0 . .
C52 N51 C56 118.0(5) . .
C52 N51 Cu2 121.0(4) . .
C56 N51 Cu2 120.8(4) . .
N51 C52 C53 121.8(7) . .
N51 C52 H52 119.1 . .
C53 C52 H52 119.1 . .
C54 C53 C52 120.0(7) . .
C54 C53 H53 120.0 . .
C52 C53 H53 120.0 . .
C53 C54 C55 118.9(6) . .
C53 C54 H54 120.6 . .
C55 C54 H54 120.6 . .
C56 C55 C54 119.0(7) . .
C56 C55 H55 120.5 . .
C54 C55 H55 120.5 . .
N51 C56 C55 122.4(6) . .
N51 C56 H56 118.8 . .
C55 C56 H56 118.8 . .
C66 N61 C62 119.5(5) . .
C66 N61 Cu2 121.5(4) . .
C62 N61 Cu2 118.7(5) . .
N61 C62 C63 120.7(8) . .
N61 C62 H62 119.6 . .
C63 C62 H62 119.6 . .
C64 C63 C62 121.3(8) . .
C64 C63 H63 119.3 . .
C62 C63 H63 119.4 . .
C63 C64 C65 118.8(7) . .
C63 C64 H64 120.6 . .
C65 C64 H64 120.6 . .
C66 C65 C64 116.9(8) . .
C66 C65 H65 121.5 . .
C64 C65 H65 121.5 . .
N61 C66 C65 122.7(7) . .
N61 C66 H66 118.7 . .
C65 C66 H66 118.7 . .
C89 N89 Cu2 172.6(5) . .
C89 C88 H88A 109.5 . .
C89 C88 H88B 109.5 . .
H88A C88 H88B 109.5 . .
C89 C88 H88C 109.5 . .
H88A C88 H88C 109.5 . .
H88B C88 H88C 109.5 . .
N89 C89 C88 178.0(8) . .
C99 N99 Cu1 180.0 . .
C99 C98 H98A 118.0 . .
C99 C98 H98B 118.0 . .
H98A C98 H98B 99.8 . .
C99 C98 H98C 118.0 . .
H98A C98 H98C 99.8 . .
H98B C98 H98C 99.8 . .
N99 C99 C98 180.0 . .
F13 B1 F13 170.2(15) 2_675 .
F13 B1 F12 99.7(8) 2_675 .
F13 B1 F12 87.6(8) . .
F13 B1 F12 87.6(8) 2_675 2_675
F13 B1 F12 99.7(8) . 2_675
F12 B1 F12 83.9(12) . 2_675
F13 B1 F11 91.9(8) 2_675 2_675
F13 B1 F11 81.7(8) . 2_675
F12 B1 F11 166.8(8) . 2_675
F12 B1 F11 90.3(5) 2_675 2_675
F13 B1 F11 81.7(8) 2_675 .
F13 B1 F11 91.9(8) . .
F12 B1 F11 90.3(5) . .
F12 B1 F11 166.8(8) 2_675 .
F11 B1 F11 97.8(11) 2_675 .
F21 B2 F24 113.3(18) . .
F21 B2 F22 111.4(12) . .
F24 B2 F22 109.3(11) . .
F21 B2 F23 105.6(13) . .
F24 B2 F23 105.6(10) . .
F22 B2 F23 111.5(8) . .
F33 B3 F34 107.6(6) . .
F33 B3 F32 112.9(6) . .
F34 B3 F32 109.0(6) . .
F33 B3 F31 110.9(5) . .
F34 B3 F31 107.1(5) . .
F32 B3 F31 109.2(6) . .
F41 B4 F41 92(3) . 2_765
F41 B4 F42 116.8(11) . 2_765
F41 B4 F42 106.7(8) 2_765 2_765
F41 B4 F42 106.7(8) . .
F41 B4 F42 116.8(11) 2_765 .
F42 B4 F42 115.8(14) 2_765 .
B4 F41 F41 44.0(13) . 2_765

loop_
_geom_bond_atom_site_label_1
_geom_bond_atom_site_label_2
_geom_bond_distance
_geom_bond_site_symmetry_2
Cu1 N21 2.013(4) 2_775
Cu1 N21 2.013(4) .
Cu1 N11 2.014(4) 2_775
Cu1 N11 2.014(4) .
Cu1 N99 2.228(7) .
Cu2 N31 2.013(4) .
Cu2 N61 2.013(4) .
Cu2 N51 2.018(4) .
Cu2 N41 2.018(5) .
Cu2 N89 2.268(5) .
N11 C12 1.318(9) .
N11 C16 1.337(8) .
C12 C13 1.351(11) .
C12 H12 0.9300 .
C13 C14 1.38(2) .
C13 H13 0.9300 .
C14 C15 1.372(18) .
C14 H14 0.9300 .
C15 C16 1.375(10) .
C15 H15 0.9300 .
C16 H16 0.9300 .
N21 C26 1.321(7) .
N21 C22 1.337(7) .
C22 C23 1.369(9) .
C22 H22 0.9300 .
C23 C24 1.353(11) .
C23 H23 0.9300 .
C24 C25 1.362(11) .
C24 H24 0.9300 .
C25 C26 1.361(9) .
C25 H25 0.9300 .
C26 H26 0.9300 .
N31 C36 1.314(7) .
N31 C32 1.354(7) .
C32 C33 1.334(9) .
C32 H32 0.9300 .
C33 C34 1.374(11) .
C33 H33 0.9300 .
C34 C35 1.353(10) .
C34 H34 0.9300 .
C35 C36 1.400(8) .
C35 H35 0.9300 .
C36 H36 0.9300 .
N41 C46 1.314(8) .
N41 C42 1.362(8) .
C42 C43 1.350(10) .
C42 H42 0.9300 .
C43 C44 1.329(15) .
C43 H43 0.9300 .
C44 C45 1.355(14) .
C44 H44 0.9300 .
C45 C46 1.363(10) .
C45 H45 0.9300 .
C46 H46 0.9300 .
N51 C52 1.333(8) .
N51 C56 1.335(7) .
C52 C53 1.363(11) .
C52 H52 0.9300 .
C53 C54 1.343(12) .
C53 H53 0.9300 .
C54 C55 1.372(12) .
C54 H54 0.9300 .
C55 C56 1.357(9) .
C55 H55 0.9300 .
C56 H56 0.9300 .
N61 C66 1.316(8) .
N61 C62 1.326(8) .
C62 C63 1.375(11) .
C62 H62 0.9300 .
C63 C64 1.312(16) .
C63 H63 0.9300 .
C64 C65 1.421(15) .
C64 H64 0.9300 .
C65 C66 1.375(9) .
C65 H65 0.9300 .
C66 H66 0.9300 .
N89 C89 1.119(8) .
C88 C89 1.463(9) .
C88 H88A 0.9600 .
C88 H88B 0.9600 .
C88 H88C 0.9600 .
N99 C99 1.084(12) .
C98 C99 1.454(17) .
C98 H98A 1.0416 .
C98 H98B 1.0416 .
C98 H98C 1.0416 .
B1 F13 1.413(12) 2_675
B1 F13 1.413(12) .
B1 F12 1.475(15) .
B1 F12 1.475(15) 2_675
B1 F11 1.481(15) 2_675
B1 F11 1.481(15) .
B2 F21 1.192(12) .
B2 F24 1.226(17) .
B2 F22 1.341(11) .
B2 F23 1.373(12) .
B3 F33 1.355(9) .
B3 F34 1.368(8) .
B3 F32 1.367(8) .
B3 F31 1.375(7) .
B4 F41 1.209(13) .
B4 F41 1.209(13) 2_765
B4 F42 1.315(10) 2_765
B4 F42 1.315(10) .
F41 F41 1.74(4) 2_765

loop_
_geom_torsion_atom_site_label_1
_geom_torsion_atom_site_label_2
_geom_torsion_atom_site_label_3
_geom_torsion_atom_site_label_4
_geom_torsion
_geom_torsion_site_symmetry_1
_geom_torsion_site_symmetry_4
C16 N11 C12 C13 1.2(12) . .
Cu1 N11 C12 C13 179.8(7) . .
N11 C12 C13 C14 -3.3(15) . .
C12 C13 C14 C15 2.9(17) . .
C13 C14 C15 C16 -0.7(16) . .
C12 N11 C16 C15 1.3(11) . .
Cu1 N11 C16 C15 -177.3(7) . .
C14 C15 C16 N11 -1.6(14) . .
C26 N21 C22 C23 -2.6(9) . .
Cu1 N21 C22 C23 172.3(5) . .
N21 C22 C23 C24 1.2(10) . .
C22 C23 C24 C25 0.1(10) . .
C23 C24 C25 C26 0.1(11) . .
C22 N21 C26 C25 2.8(9) . .
Cu1 N21 C26 C25 -171.9(5) . .
C24 C25 C26 N21 -1.6(11) . .
C36 N31 C32 C33 -0.7(10) . .
Cu2 N31 C32 C33 177.1(6) . .
N31 C32 C33 C34 1.5(13) . .
C32 C33 C34 C35 -1.7(12) . .
C33 C34 C35 C36 1.2(10) . .
C32 N31 C36 C35 0.2(8) . .
Cu2 N31 C36 C35 -177.7(4) . .
C34 C35 C36 N31 -0.4(9) . .
C46 N41 C42 C43 0.6(10) . .
Cu2 N41 C42 C43 174.1(6) . .
N41 C42 C43 C44 -1.9(13) . .
C42 C43 C44 C45 3.1(16) . .
C43 C44 C45 C46 -3.1(16) . .
C42 N41 C46 C45 -0.6(11) . .
Cu2 N41 C46 C45 -174.0(7) . .
C44 C45 C46 N41 1.9(14) . .
C56 N51 C52 C53 -1.3(11) . .
Cu2 N51 C52 C53 173.2(6) . .
N51 C52 C53 C54 1.0(13) . .
C52 C53 C54 C55 -0.1(14) . .
C53 C54 C55 C56 -0.3(13) . .
C52 N51 C56 C55 0.9(10) . .
Cu2 N51 C56 C55 -173.7(6) . .
C54 C55 C56 N51 -0.1(12) . .
C66 N61 C62 C63 -1.4(11) . .
Cu2 N61 C62 C63 172.3(6) . .
N61 C62 C63 C64 -0.8(15) . .
C62 C63 C64 C65 2.3(16) . .
C63 C64 C65 C66 -1.7(15) . .
C62 N61 C66 C65 1.9(10) . .
Cu2 N61 C66 C65 -171.6(6) . .
C64 C65 C66 N61 -0.4(13) . .
F42 B4 F41 F41 -109.9(13) 2_765 2_765
F42 B4 F41 F41 118.8(9) . 2_765
